data_7710211
loop_
_publ_author_name
'Nekrasova, Diana O.'
'Mentr\'e, Olivier'
'Siidra, Oleg I.'
'Henry, Natacha'
'Colmont, Marie'

_publ_section_title
;
 Multiple dimensionalities in A2M3(SO4)4 (A = Rb, Cs; M = Co, Ni)
 analogues
;
_journal_name_full 'Dalton Transactions'
_journal_paper_doi 10.1039/D1DT04202E
_journal_year 2022
_chemical_formula_moiety 'Cs2 Ni3 O16 S4'
_chemical_formula_sum 'Cs2 Ni3 O16 S4'
_chemical_formula_weight 826.19
_space_group_crystal_system monoclinic
_space_group_IT_number 14
_space_group_name_Hall '-P 2yn'
_space_group_name_H-M_alt 'P 1 21/n 1'
_atom_sites_solution_primary direct
_audit_block_doi 10.25505/fiz.icsd.cc28v8l0
_audit_creation_date 2022-03-16
_audit_creation_method
;
Olex2 1.3
(compiled 2020.07.31 svn.rc2a77460 for OlexSys, GUI svn.r6145)
;
_audit_update_record
;
2022-03-29 deposited with the CCDC.	2022-04-19 downloaded from the CCDC.
;
_cell_angle_alpha 90
_cell_angle_beta 104.581(8)
_cell_angle_gamma 90
_cell_formula_units_Z 2
_cell_length_a 5.399(2)
_cell_length_b 18.340(7)
_cell_length_c 7.596(3)
_cell_measurement_reflns_used 7842
_cell_measurement_temperature 296.15
_cell_measurement_theta_max 26.492
_cell_measurement_theta_min 2.985
_cell_volume 727.9(5)
_computing_molecular_graphics 'Olex2 1.3 (Dolomanov et al., 2009)'
_computing_publication_material 'Olex2 1.3 (Dolomanov et al., 2009)'
_computing_structure_refinement 'XL  (Sheldrick, 2008)'
_computing_structure_solution 'SHELXS  (Sheldrick, 2008)'
_diffrn_ambient_temperature 296.15
_diffrn_detector 'Bruker APEX2 area detector'
_diffrn_detector_area_resol_mean 7.9
_diffrn_detector_type 'CCD area detector'
_diffrn_measured_fraction_theta_full 0.994
_diffrn_measured_fraction_theta_max 0.994
_diffrn_measurement_device 'three-circle diffractometer'
_diffrn_measurement_device_type 'Bruker APEX2 microsource'
_diffrn_measurement_method '\w and \f scans'
_diffrn_radiation_monochromator 'mirror optics'
_diffrn_radiation_probe x-ray
_diffrn_radiation_type MoK\a
_diffrn_radiation_wavelength 0.71073
_diffrn_reflns_av_R_equivalents 0.0623
_diffrn_reflns_av_unetI/netI 0.0509
_diffrn_reflns_Laue_measured_fraction_full 0.994
_diffrn_reflns_Laue_measured_fraction_max 0.994
_diffrn_reflns_limit_h_max 6
_diffrn_reflns_limit_h_min -6
_diffrn_reflns_limit_k_max 22
_diffrn_reflns_limit_k_min -22
_diffrn_reflns_limit_l_max 9
_diffrn_reflns_limit_l_min -9
_diffrn_reflns_number 8039
_diffrn_reflns_point_group_measured_fraction_full 0.994
_diffrn_reflns_point_group_measured_fraction_max 0.994
_diffrn_reflns_theta_full 25.242
_diffrn_reflns_theta_max 26.492
_diffrn_reflns_theta_min 2.985
_diffrn_source 'microfocus sealed X-ray tube'
_diffrn_source_type 'Incoatec I\ms'
_exptl_absorpt_coefficient_mu 9.429
_exptl_absorpt_correction_T_max 0.613
_exptl_absorpt_correction_T_min 0.498
_exptl_absorpt_correction_type multi-scan
_exptl_absorpt_process_details 'SADABS-2016/2 (Bruker,2016/2) was used for absorption correction.'
_exptl_crystal_colour 'greenish yellow'
_exptl_crystal_colour_modifier greenish
_exptl_crystal_colour_primary yellow
_exptl_crystal_density_diffrn 3.769
_exptl_crystal_description block
_exptl_crystal_F_000 772
_exptl_crystal_size_max 0.08
_exptl_crystal_size_mid 0.06
_exptl_crystal_size_min 0.05
_refine_diff_density_max 0.856
_refine_diff_density_min -0.832
_refine_diff_density_rms 0.224
_refine_ls_extinction_coef 0.0048(6)
_refine_ls_extinction_expression Fc^*^=kFc[1+0.001xFc^2^\l^3^/sin(2\q)]^-1/4^
_refine_ls_extinction_method 'SHELXL-2018/3 (Sheldrick 2018)'
_refine_ls_goodness_of_fit_ref 1.056
_refine_ls_hydrogen_treatment undef
_refine_ls_matrix_type full
_refine_ls_number_parameters 116
_refine_ls_number_reflns 1498
_refine_ls_number_restraints 0
_refine_ls_restrained_S_all 1.056
_refine_ls_R_factor_all 0.0614
_refine_ls_R_factor_gt 0.0409
_refine_ls_shift/su_max 0.000
_refine_ls_shift/su_mean 0.000
_refine_ls_structure_factor_coef Fsqd
_refine_ls_weighting_details 'w=1/[\s^2^(Fo^2^)+(0.0452P)^2^+1.0241P] where P=(Fo^2^+2Fc^2^)/3'
_refine_ls_weighting_scheme calc
_refine_ls_wR_factor_gt 0.0875
_refine_ls_wR_factor_ref 0.0955
_reflns_Friedel_coverage 0.000
_reflns_number_gt 1137
_reflns_number_total 1498
_reflns_threshold_expression 'I > 2\s(I)'
_cod_data_source_file d1dt04202e1.cif
_cod_data_source_block p21n_csni_new
_cod_database_code 7710211
_shelx_shelxl_version_number 2018/3
_shelx_space_group_comment
;
The symmetry employed for this shelxl refinement is uniquely defined
by the following loop, which should always be used as a source of
symmetry information in preference to the above space-group names.
They are only intended as comments.
;
_shelx_estimated_absorpt_t_max 0.650
_shelx_estimated_absorpt_t_min 0.519
_olex2_refinement_description
;
;
_olex2_submission_special_instructions 'No special instructions were received'

loop_
_space_group_symop_operation_xyz
'x, y, z'
'-x+1/2, y+1/2, -z+1/2'
'-x, -y, -z'
'x-1/2, -y-1/2, z-1/2'

loop_
_atom_site_label
_atom_site_type_symbol
_atom_site_fract_x
_atom_site_fract_y
_atom_site_fract_z
_atom_site_U_iso_or_equiv
_atom_site_adp_type
_atom_site_occupancy
_atom_site_site_symmetry_order
_atom_site_calc_flag
_atom_site_refinement_flags_posn
_atom_site_refinement_flags_adp
_atom_site_refinement_flags_occupancy
_atom_site_disorder_assembly
_atom_site_disorder_group
Cs1 Cs 0.20138(12) 0.78636(3) 0.35954(8) 0.0364(2) Uani 1 1 d . . . . .
Ni1 Ni 0.000000 1.000000 0.000000 0.0139(3) Uani 1 2 d S . P . .
Ni2 Ni -0.10741(18) 0.51543(5) 0.17902(12) 0.0127(3) Uani 1 1 d . . . . .
S1 S 0.0386(4) 0.59581(9) 0.5735(2) 0.0131(4) Uani 1 1 d . . . . .
S2 S -0.1194(4) 0.90036(9) 0.6318(2) 0.0125(4) Uani 1 1 d . . . . .
O1 O 0.0912(9) 0.9239(3) 0.5506(6) 0.0155(11) Uani 1 1 d . . . . .
O2 O -0.1826(11) 0.8245(3) 0.5931(7) 0.0240(13) Uani 1 1 d . . . . .
O3 O 0.0819(10) 0.6691(3) 0.6415(7) 0.0194(12) Uani 1 1 d . . . . .
O4 O 0.2714(9) 0.5492(3) 0.6487(6) 0.0149(11) Uani 1 1 d . . . . .
O5 O 0.3380(9) 0.9426(3) 0.1493(6) 0.0151(11) Uani 1 1 d . . . . .
O6 O -0.3526(9) 0.9454(3) 0.5413(6) 0.0143(11) Uani 1 1 d . . . . .
O7 O -0.0299(10) 0.5950(3) 0.3769(6) 0.0174(11) Uani 1 1 d . . . . .
O8 O -0.0547(10) 0.9151(3) 0.8281(7) 0.0182(11) Uani 1 1 d . . . . .

loop_
_atom_site_aniso_label
_atom_site_aniso_U_11
_atom_site_aniso_U_22
_atom_site_aniso_U_33
_atom_site_aniso_U_23
_atom_site_aniso_U_13
_atom_site_aniso_U_12
Cs1 0.0501(4) 0.0304(3) 0.0376(4) -0.0061(2) 0.0276(3) -0.0015(3)
Ni1 0.0126(7) 0.0199(7) 0.0088(6) -0.0003(5) 0.0019(5) 0.0001(5)
Ni2 0.0113(5) 0.0180(5) 0.0080(5) 0.0000(3) 0.0013(4) 0.0002(4)
S1 0.0130(10) 0.0157(9) 0.0103(9) 0.0003(6) 0.0023(7) -0.0002(7)
S2 0.0116(10) 0.0148(8) 0.0099(9) -0.0010(6) 0.0005(7) -0.0006(6)
O1 0.012(3) 0.023(3) 0.011(2) -0.001(2) 0.001(2) 0.000(2)
O2 0.042(4) 0.010(3) 0.023(3) -0.001(2) 0.012(3) 0.000(2)
O3 0.025(3) 0.017(3) 0.016(3) -0.005(2) 0.005(2) -0.001(2)
O4 0.005(3) 0.027(3) 0.011(3) 0.0044(19) 0.000(2) 0.0042(19)
O5 0.016(3) 0.020(3) 0.008(2) -0.0014(18) 0.002(2) -0.001(2)
O6 0.011(3) 0.021(3) 0.010(2) 0.0036(19) 0.000(2) 0.004(2)
O7 0.023(3) 0.021(3) 0.008(3) -0.0007(19) 0.004(2) -0.004(2)
O8 0.014(3) 0.026(3) 0.012(3) -0.002(2) -0.001(2) 0.001(2)

loop_
_atom_type_symbol
_atom_type_description
_atom_type_scat_dispersion_real
_atom_type_scat_dispersion_imag
_atom_type_scat_source
Cs Cs -0.3680 2.1192 'International Tables Vol C Tables 4.2.6.8 and 6.1.1.4'
Ni Ni 0.3393 1.1124 'International Tables Vol C Tables 4.2.6.8 and 6.1.1.4'
O O 0.0106 0.0060 'International Tables Vol C Tables 4.2.6.8 and 6.1.1.4'
S S 0.1246 0.1234 'International Tables Vol C Tables 4.2.6.8 and 6.1.1.4'

loop_
_geom_angle_atom_site_label_1
_geom_angle_atom_site_label_2
_geom_angle_atom_site_label_3
_geom_angle
_geom_angle_site_symmetry_1
_geom_angle_site_symmetry_3
_geom_angle_publ_flag
S1 Cs1 S1 153.81(4) 4_675 . ?
S2 Cs1 S1 110.94(5) . 4_675 ?
S2 Cs1 S1 94.87(5) . . ?
S2 Cs1 O7 107.82(8) . . ?
O1 Cs1 S1 115.88(10) . . ?
O1 Cs1 S1 88.90(10) . 4_675 ?
O1 Cs1 S2 23.31(10) . . ?
O1 Cs1 O2 82.22(13) . 1_655 ?
O1 Cs1 O2 46.15(13) . . ?
O1 Cs1 O2 165.65(13) . 4_675 ?
O1 Cs1 O3 75.50(13) . 4_575 ?
O1 Cs1 O3 106.01(13) . 4_675 ?
O1 Cs1 O3 98.09(13) . . ?
O1 Cs1 O5 67.82(12) . . ?
O1 Cs1 O7 130.87(12) . . ?
O2 Cs1 S1 78.05(10) 4_675 4_675 ?
O2 Cs1 S1 73.92(9) . . ?
O2 Cs1 S1 77.99(10) 4_675 . ?
O2 Cs1 S1 132.27(10) . 4_675 ?
O2 Cs1 S1 104.43(9) 1_655 . ?
O2 Cs1 S1 68.94(9) 1_655 4_675 ?
O2 Cs1 S2 97.26(9) 1_655 . ?
O2 Cs1 S2 22.84(9) . . ?
O2 Cs1 S2 164.03(11) 4_675 . ?
O2 Cs1 O2 98.35(16) 4_675 1_655 ?
O2 Cs1 O2 143.44(15) 4_675 . ?
O2 Cs1 O2 110.88(15) . 1_655 ?
O2 Cs1 O3 96.07(13) 4_675 . ?
O2 Cs1 O3 61.10(13) . 4_575 ?
O2 Cs1 O3 100.16(14) 4_675 4_575 ?
O2 Cs1 O3 154.39(12) 1_655 4_575 ?
O2 Cs1 O3 59.91(13) . . ?
O2 Cs1 O3 62.55(14) 4_675 4_675 ?
O2 Cs1 O5 109.06(12) . . ?
O2 Cs1 O5 98.23(12) 4_675 . ?
O2 Cs1 O5 77.13(12) 1_655 . ?
O2 Cs1 O7 61.50(12) 4_675 . ?
O2 Cs1 O7 85.12(12) . . ?
O2 Cs1 O7 117.57(12) 1_655 . ?
O3 Cs1 S1 20.36(10) 4_675 4_675 ?
O3 Cs1 S1 18.75(9) . . ?
O3 Cs1 S1 133.82(10) 4_675 . ?
O3 Cs1 S1 163.48(10) . 4_675 ?
O3 Cs1 S1 97.83(9) 4_575 4_675 ?
O3 Cs1 S1 96.63(9) 4_575 . ?
O3 Cs1 S2 129.09(10) 4_675 . ?
O3 Cs1 S2 66.17(9) 4_575 . ?
O3 Cs1 S2 78.65(10) . . ?
O3 Cs1 O2 97.07(13) . 1_655 ?
O3 Cs1 O2 151.57(13) 4_675 . ?
O3 Cs1 O2 61.88(13) 4_675 1_655 ?
O3 Cs1 O3 112.38(15) 4_675 4_575 ?
O3 Cs1 O3 98.40(15) . 4_575 ?
O3 Cs1 O3 144.59(15) 4_675 . ?
O3 Cs1 O5 43.62(12) 4_675 . ?
O3 Cs1 O5 82.83(12) 4_575 . ?
O3 Cs1 O5 165.20(12) . . ?
O3 Cs1 O7 39.04(11) . . ?
O3 Cs1 O7 123.08(12) 4_675 . ?
O3 Cs1 O7 86.96(12) 4_575 . ?
O5 Cs1 S1 23.35(8) . 4_675 ?
O5 Cs1 S1 176.04(8) . . ?
O5 Cs1 S2 88.51(9) . . ?
O5 Cs1 O7 155.29(11) . . ?
O7 Cs1 S1 139.43(8) . 4_675 ?
O7 Cs1 S1 20.94(8) . . ?
O4 Ni1 O4 180.0 2 4_575 ?
O4 Ni1 O5 92.41(18) 2 3_575 ?
O4 Ni1 O5 87.59(18) 4_575 3_575 ?
O4 Ni1 O5 92.41(18) 4_575 . ?
O4 Ni1 O5 87.59(18) 2 . ?
O5 Ni1 O5 180.0 . 3_575 ?
O8 Ni1 O4 89.6(2) 1_554 2 ?
O8 Ni1 O4 89.6(2) 3_576 4_575 ?
O8 Ni1 O4 90.4(2) 1_554 4_575 ?
O8 Ni1 O4 90.4(2) 3_576 2 ?
O8 Ni1 O5 85.98(19) 1_554 . ?
O8 Ni1 O5 94.02(19) 3_576 . ?
O8 Ni1 O5 85.98(19) 3_576 3_575 ?
O8 Ni1 O5 94.02(19) 1_554 3_575 ?
O8 Ni1 O8 180.00(18) 3_576 1_554 ?
S1 Ni2 Cs1 168.27(5) 3_566 4_575 ?
O1 Ni2 Cs1 38.44(14) 4_575 4_575 ?
O1 Ni2 S1 134.41(15) 4_575 3_566 ?
O1 Ni2 O4 101.32(19) 4_575 3_566 ?
O1 Ni2 O5 167.8(2) 4_575 2_545 ?
O1 Ni2 O6 97.1(2) 4_575 4_675 ?
O1 Ni2 O6 92.5(2) 4_575 2_445 ?
O1 Ni2 O7 87.3(2) 4_575 . ?
O4 Ni2 Cs1 137.33(13) 3_566 4_575 ?
O4 Ni2 S1 33.23(13) 3_566 3_566 ?
O4 Ni2 O5 66.59(18) 3_566 2_545 ?
O5 Ni2 Cs1 152.26(13) 2_545 4_575 ?
O5 Ni2 S1 33.67(13) 2_545 3_566 ?
O6 Ni2 Cs1 61.28(14) 4_675 4_575 ?
O6 Ni2 Cs1 96.04(14) 2_445 4_575 ?
O6 Ni2 S1 128.14(15) 4_675 3_566 ?
O6 Ni2 S1 93.51(14) 2_445 3_566 ?
O6 Ni2 O4 161.32(19) 4_675 3_566 ?
O6 Ni2 O4 100.21(19) 2_445 3_566 ?
O6 Ni2 O5 91.25(19) 2_445 2_545 ?
O6 Ni2 O5 95.06(19) 4_675 2_545 ?
O6 Ni2 O6 75.7(2) 4_675 2_445 ?
O6 Ni2 O7 94.86(19) 4_675 . ?
O7 Ni2 Cs1 77.95(14) . 4_575 ?
O7 Ni2 S1 93.40(14) . 3_566 ?
O7 Ni2 O4 89.14(19) . 3_566 ?
O7 Ni2 O5 90.88(19) . 2_545 ?
O7 Ni2 O6 170.48(19) . 2_445 ?
Cs1 S1 Cs1 85.58(4) 4_576 . ?
Ni2 S1 Cs1 156.24(7) 3_566 . ?
Ni2 S1 Cs1 91.86(6) 3_566 4_576 ?
O3 S1 Cs1 45.9(2) . . ?
O3 S1 Cs1 47.7(2) . 4_576 ?
O3 S1 Ni2 118.0(2) . 3_566 ?
O3 S1 O4 110.5(3) . . ?
O3 S1 O5 111.3(3) . 4_576 ?
O3 S1 O7 110.9(3) . . ?
O4 S1 Cs1 125.0(2) . 4_576 ?
O4 S1 Cs1 113.4(2) . . ?
O4 S1 Ni2 50.26(19) . 3_566 ?
O4 S1 O5 101.4(3) . 4_576 ?
O5 S1 Cs1 63.99(19) 4_576 4_576 ?
O5 S1 Cs1 143.1(2) 4_576 . ?
O5 S1 Ni2 51.76(19) 4_576 3_566 ?
O7 S1 Cs1 67.58(19) . . ?
O7 S1 Cs1 123.9(2) . 4_576 ?
O7 S1 Ni2 131.1(2) . 3_566 ?
O7 S1 O4 110.9(3) . . ?
O7 S1 O5 111.4(3) . 4_576 ?
Cs1 S2 Cs1 87.51(4) . 4_576 ?
O1 S2 Cs1 54.06(19) . . ?
O1 S2 Cs1 135.3(2) . 4_576 ?
O1 S2 O6 106.7(3) . . ?
O2 S2 Cs1 57.1(2) . . ?
O2 S2 Cs1 37.4(2) . 4_576 ?
O2 S2 O1 111.2(3) . . ?
O2 S2 O6 107.8(3) . . ?
O2 S2 O8 111.5(3) . . ?
O6 S2 Cs1 120.7(2) . . ?
O6 S2 Cs1 113.1(2) . 4_576 ?
O8 S2 Cs1 75.1(2) . 4_576 ?
O8 S2 Cs1 130.7(2) . . ?
O8 S2 O1 110.9(3) . . ?
O8 S2 O6 108.5(3) . . ?
Ni2 O1 Cs1 117.3(2) 4_676 . ?
S2 O1 Cs1 102.6(2) . . ?
S2 O1 Ni2 124.7(3) . 4_676 ?
Cs1 O2 Cs1 82.68(13) 4_576 1_455 ?
Cs1 O2 Cs1 110.88(15) . 1_455 ?
Cs1 O2 Cs1 120.31(16) 4_576 . ?
S2 O2 Cs1 125.8(3) . 4_576 ?
S2 O2 Cs1 116.8(3) . 1_455 ?
S2 O2 Cs1 100.0(3) . . ?
Cs1 O3 Cs1 117.23(16) 4_576 . ?
Cs1 O3 Cs1 112.38(15) 4_576 4_676 ?
Cs1 O3 Cs1 80.10(12) . 4_676 ?
S1 O3 Cs1 115.4(3) . . ?
S1 O3 Cs1 111.9(3) . 4_576 ?
S1 O3 Cs1 116.5(3) . 4_676 ?
Ni1 O4 Ni2 119.4(2) 2_545 3_566 ?
S1 O4 Ni1 126.3(3) . 2_545 ?
S1 O4 Ni2 96.5(2) . 3_566 ?
Ni1 O5 Cs1 113.35(18) . . ?
Ni2 O5 Cs1 115.16(18) 2 . ?
Ni2 O5 Ni1 111.5(2) 2 . ?
S1 O5 Cs1 92.7(2) 4_675 . ?
S1 O5 Ni1 127.9(3) 4_675 . ?
S1 O5 Ni2 94.6(2) 4_675 2 ?
Ni2 O6 Ni2 104.3(2) 4_576 2_455 ?
S2 O6 Ni2 123.0(3) . 4_576 ?
S2 O6 Ni2 127.4(3) . 2_455 ?
Ni2 O7 Cs1 130.34(18) . . ?
S1 O7 Cs1 91.5(2) . . ?
S1 O7 Ni2 135.5(3) . . ?
S2 O8 Ni1 139.7(3) . 1_556 ?

loop_
_geom_bond_atom_site_label_1
_geom_bond_atom_site_label_2
_geom_bond_distance
_geom_bond_site_symmetry_2
_geom_bond_publ_flag
Cs1 S1 3.834(2) 4_675 ?
Cs1 S1 4.043(2) . ?
Cs1 S2 3.667(2) . ?
Cs1 O1 3.043(5) . ?
Cs1 O2 3.128(5) . ?
Cs1 O2 3.043(5) 4_675 ?
Cs1 O2 3.424(6) 1_655 ?
Cs1 O3 3.436(6) 4_575 ?
Cs1 O3 3.057(5) 4_675 ?
Cs1 O3 3.212(5) . ?
Cs1 O5 3.449(5) . ?
Cs1 O7 3.739(5) . ?
Ni1 O4 2.077(5) 4_575 ?
Ni1 O4 2.077(5) 2 ?
Ni1 O5 2.164(5) 3_575 ?
Ni1 O5 2.164(5) . ?
Ni1 O8 2.006(5) 3_576 ?
Ni1 O8 2.006(5) 1_554 ?
Ni2 S1 2.736(2) 3_566 ?
Ni2 O1 2.009(5) 4_575 ?
Ni2 O4 2.117(5) 3_566 ?
Ni2 O5 2.155(5) 2_545 ?
Ni2 O6 2.056(5) 4_675 ?
Ni2 O6 2.077(5) 2_445 ?
Ni2 O7 2.061(5) . ?
S1 O3 1.438(5) . ?
S1 O4 1.509(5) . ?
S1 O5 1.521(5) 4_576 ?
S1 O7 1.445(5) . ?
S2 O1 1.487(5) . ?
S2 O2 1.445(5) . ?
S2 O6 1.518(5) . ?
S2 O8 1.468(5) . ?

loop_
_geom_torsion_atom_site_label_1
_geom_torsion_atom_site_label_2
_geom_torsion_atom_site_label_3
_geom_torsion_atom_site_label_4
_geom_torsion
_geom_torsion_site_symmetry_1
_geom_torsion_site_symmetry_2
_geom_torsion_site_symmetry_3
_geom_torsion_site_symmetry_4
_geom_torsion_publ_flag
Cs1 S1 O3 Cs1 137.4(4) . . . 4_576 ?
Cs1 S1 O3 Cs1 131.2(3) 4_576 . . 4_676 ?
Cs1 S1 O3 Cs1 -137.4(4) 4_576 . . . ?
Cs1 S1 O3 Cs1 -91.3(3) . . . 4_676 ?
Cs1 S1 O4 Ni1 -167.82(18) 4_576 . . 2_545 ?
Cs1 S1 O4 Ni1 -66.2(4) . . . 2_545 ?
Cs1 S1 O4 Ni2 159.53(10) . . . 3_566 ?
Cs1 S1 O4 Ni2 57.9(3) 4_576 . . 3_566 ?
Cs1 S1 O7 Cs1 67.8(2) 4_576 . . . ?
Cs1 S1 O7 Ni2 161.8(5) . . . . ?
Cs1 S1 O7 Ni2 -130.4(4) 4_576 . . . ?
Cs1 S2 O1 Cs1 36.1(3) 4_576 . . . ?
Cs1 S2 O1 Ni2 -136.7(4) . . . 4_676 ?
Cs1 S2 O1 Ni2 -100.6(3) 4_576 . . 4_676 ?
Cs1 S2 O2 Cs1 -119.7(3) . . . 1_455 ?
Cs1 S2 O2 Cs1 139.5(4) . . . 4_576 ?
Cs1 S2 O2 Cs1 -139.5(4) 4_576 . . . ?
Cs1 S2 O2 Cs1 100.9(4) 4_576 . . 1_455 ?
Cs1 S2 O6 Ni2 160.41(19) . . . 4_576 ?
Cs1 S2 O6 Ni2 -150.9(2) 4_576 . . 2_455 ?
Cs1 S2 O6 Ni2 59.0(3) 4_576 . . 4_576 ?
Cs1 S2 O6 Ni2 -49.5(4) . . . 2_455 ?
Cs1 S2 O8 Ni1 -159.1(5) 4_576 . . 1_556 ?
Cs1 S2 O8 Ni1 127.6(4) . . . 1_556 ?
Ni2 S1 O3 Cs1 -64.3(3) 3_566 . . 4_576 ?
Ni2 S1 O3 Cs1 158.22(13) 3_566 . . . ?
Ni2 S1 O3 Cs1 66.9(3) 3_566 . . 4_676 ?
Ni2 S1 O4 Ni1 134.3(4) 3_566 . . 2_545 ?
Ni2 S1 O7 Cs1 -162.57(15) 3_566 . . . ?
Ni2 S1 O7 Ni2 -0.8(6) 3_566 . . . ?
O1 S2 O2 Cs1 -1.1(3) . . . . ?
O1 S2 O2 Cs1 -120.8(3) . . . 1_455 ?
O1 S2 O2 Cs1 138.4(3) . . . 4_576 ?
O1 S2 O6 Ni2 8.2(4) . . . 2_455 ?
O1 S2 O6 Ni2 -141.9(3) . . . 4_576 ?
O1 S2 O8 Ni1 67.7(6) . . . 1_556 ?
O2 S2 O1 Cs1 1.1(3) . . . . ?
O2 S2 O1 Ni2 -135.5(4) . . . 4_676 ?
O2 S2 O6 Ni2 98.6(4) . . . 4_576 ?
O2 S2 O6 Ni2 -111.3(4) . . . 2_455 ?
O2 S2 O8 Ni1 -167.8(5) . . . 1_556 ?
O3 S1 O4 Ni1 -115.8(4) . . . 2_545 ?
O3 S1 O4 Ni2 109.9(3) . . . 3_566 ?
O3 S1 O7 Cs1 15.5(3) . . . . ?
O3 S1 O7 Ni2 177.3(4) . . . . ?
O4 S1 O3 Cs1 103.3(3) . . . . ?
O4 S1 O3 Cs1 -119.3(3) . . . 4_576 ?
O4 S1 O3 Cs1 11.9(4) . . . 4_676 ?
O4 S1 O7 Cs1 -107.6(2) . . . . ?
O4 S1 O7 Ni2 54.2(5) . . . . ?
O5 S1 O3 Cs1 123.9(3) 4_576 . . 4_676 ?
O5 S1 O3 Cs1 -7.4(4) 4_576 . . 4_576 ?
O5 S1 O3 Cs1 -144.8(3) 4_576 . . . ?
O5 S1 O4 Ni1 126.0(3) 4_576 . . 2_545 ?
O5 S1 O4 Ni2 -8.2(3) 4_576 . . 3_566 ?
O5 S1 O7 Cs1 140.1(2) 4_576 . . . ?
O5 S1 O7 Ni2 -58.1(5) 4_576 . . . ?
O6 S2 O1 Cs1 -116.1(2) . . . . ?
O6 S2 O1 Ni2 107.2(4) . . . 4_676 ?
O6 S2 O2 Cs1 -105.0(4) . . . 4_576 ?
O6 S2 O2 Cs1 -4.1(4) . . . 1_455 ?
O6 S2 O2 Cs1 115.5(2) . . . . ?
O6 S2 O8 Ni1 -49.2(6) . . . 1_556 ?
O7 S1 O3 Cs1 117.3(3) . . . 4_576 ?
O7 S1 O3 Cs1 -111.5(3) . . . 4_676 ?
O7 S1 O3 Cs1 -20.1(4) . . . . ?
O7 S1 O4 Ni1 7.6(5) . . . 2_545 ?
O7 S1 O4 Ni2 -126.7(3) . . . 3_566 ?
O8 S2 O1 Cs1 125.8(2) . . . . ?
O8 S2 O1 Ni2 -10.8(4) . . . 4_676 ?
O8 S2 O2 Cs1 14.0(5) . . . 4_576 ?
O8 S2 O2 Cs1 114.9(3) . . . 1_455 ?
O8 S2 O2 Cs1 -125.4(3) . . . . ?
O8 S2 O6 Ni2 -22.3(4) . . . 4_576 ?
O8 S2 O6 Ni2 127.8(4) . . . 2_455 ?
